data_4084314
loop_
_publ_author_name
'Hansmann, Max M.'
'Rominger, Frank'
'Boone, Michael P.'
'Stephan, Douglas W.'
'Hashmi, A. Stephen K.'

_publ_section_title
;
 Reactivity of Organogold Compounds with B(C6F5)3: Gold--Boron
 Transmetalation via \s-B/\p-Au Species
;
_journal_issue 17
_journal_name_full Organometallics
_journal_page_first 4461
_journal_paper_doi 10.1021/om5006885
_journal_volume 33
_journal_year 2014
_chemical_formula_sum 'C33 H36 Au F5 N2'
_chemical_formula_weight 752.60
_chemical_name_common '22 in manuscript'
_chemical_name_systematic
;
 ?
;
_space_group_crystal_system monoclinic
_space_group_IT_number 15
_space_group_name_Hall '-C 2yc'
_space_group_name_H-M_alt 'C 1 2/c 1'
_symmetry_space_group_name_Hall '-C 2yc'
_symmetry_space_group_name_H-M 'C 1 2/c 1'
_atom_sites_solution_hydrogens geom
_audit_creation_method SHELXL-2013
_cell_angle_alpha 90
_cell_angle_beta 99.649(3)
_cell_angle_gamma 90
_cell_formula_units_Z 4
_cell_length_a 10.8644(14)
_cell_length_b 20.668(3)
_cell_length_c 14.2182(18)
_cell_measurement_reflns_used 2670
_cell_measurement_temperature 200(2)
_cell_measurement_theta_max 24.04
_cell_measurement_theta_min 2.40
_cell_volume 3147.5(7)
_computing_cell_refinement 'Bruker SAINT'
_computing_data_collection 'Bruker APEX2'
_computing_data_reduction 'Bruker SAINT'
_computing_molecular_graphics 'Bruker SHELXTL'
_computing_publication_material 'Bruker SHELXTL'
_computing_structure_refinement 'SHELXL-2013 (Sheldrick, 2013)'
_computing_structure_solution 'SHELXS-97 (Sheldrick 2008)'
_diffrn_ambient_temperature 200(2)
_diffrn_measured_fraction_theta_full 1.000
_diffrn_measured_fraction_theta_max 0.990
_diffrn_measurement_device_type 'Bruker APEX'
_diffrn_measurement_method '\f and \w scans'
_diffrn_radiation_type MoK\a
_diffrn_radiation_wavelength 0.71073
_diffrn_reflns_av_R_equivalents 0.0472
_diffrn_reflns_av_unetI/netI 0.0562
_diffrn_reflns_Laue_measured_fraction_full 1.000
_diffrn_reflns_Laue_measured_fraction_max 0.990
_diffrn_reflns_limit_h_max 13
_diffrn_reflns_limit_h_min -12
_diffrn_reflns_limit_k_max 25
_diffrn_reflns_limit_k_min -24
_diffrn_reflns_limit_l_max 17
_diffrn_reflns_limit_l_min -17
_diffrn_reflns_number 9827
_diffrn_reflns_point_group_measured_fraction_full 1.000
_diffrn_reflns_point_group_measured_fraction_max 0.990
_diffrn_reflns_theta_full 25.242
_diffrn_reflns_theta_max 26.554
_diffrn_reflns_theta_min 1.971
_diffrn_source 'sealed tube'
_exptl_absorpt_coefficient_mu 4.727
_exptl_absorpt_correction_T_max 0.7672
_exptl_absorpt_correction_T_min 0.5689
_exptl_absorpt_correction_type multi-scan
_exptl_absorpt_process_details
;
Sheldrick, G. M. (2008). <i>SADABS</i>. University of G\"ottingen, Germany.
;
_exptl_crystal_colour colourless
_exptl_crystal_density_diffrn 1.588
_exptl_crystal_description plate
_exptl_crystal_F_000 1488
_exptl_crystal_size_max 0.190
_exptl_crystal_size_mid 0.190
_exptl_crystal_size_min 0.050
_refine_diff_density_max 1.253
_refine_diff_density_min -1.204
_refine_diff_density_rms 0.142
_refine_ls_extinction_method none
_refine_ls_goodness_of_fit_ref 1.073
_refine_ls_hydrogen_treatment constr
_refine_ls_matrix_type full
_refine_ls_number_parameters 188
_refine_ls_number_reflns 3253
_refine_ls_number_restraints 54
_refine_ls_restrained_S_all 1.068
_refine_ls_R_factor_all 0.0516
_refine_ls_R_factor_gt 0.0395
_refine_ls_shift/su_max 0.001
_refine_ls_shift/su_mean 0.000
_refine_ls_structure_factor_coef Fsqd
_refine_ls_weighting_details 'w=1/[\s^2^(Fo^2^)+(0.0001P)^2^+18.1956P] where P=(Fo^2^+2Fc^2^)/3'
_refine_ls_weighting_scheme calc
_refine_ls_wR_factor_gt 0.0642
_refine_ls_wR_factor_ref 0.0694
_reflns_Friedel_coverage 0.000
_reflns_number_gt 2787
_reflns_number_total 3253
_reflns_threshold_expression 'I > 2\s(I)'
_cod_data_source_file om5006885_si_002.cif
_cod_data_source_block mah26
_cod_database_code 4084314
_shelx_space_group_comment
;
The symmetry employed for this shelxl refinement is uniquely defined
by the following loop, which should always be used as a source of
symmetry information in preference to the above space-group names.
They are only intended as comments.
;
_shelx_estimated_absorpt_t_min 0.467
_shelx_estimated_absorpt_t_max 0.798
_shelxl_version_number 2013-4

loop_
_space_group_symop_operation_xyz
'x, y, z'
'-x, y, -z+1/2'
'x+1/2, y+1/2, z'
'-x+1/2, y+1/2, -z+1/2'
'-x, -y, -z'
'x, -y, z-1/2'
'-x+1/2, -y+1/2, -z'
'x+1/2, -y+1/2, z-1/2'

loop_
_atom_site_label
_atom_site_type_symbol
_atom_site_fract_x
_atom_site_fract_y
_atom_site_fract_z
_atom_site_U_iso_or_equiv
_atom_site_adp_type
_atom_site_occupancy
_atom_site_site_symmetry_order
_atom_site_calc_flag
_atom_site_refinement_flags_posn
_atom_site_refinement_flags_adp
_atom_site_refinement_flags_occupancy
Au1 Au 0.0000 0.76760(2) 0.7500 0.03159(10) Uani 1 2 d S TU P
C1 C 0.0000 0.8652(4) 0.7500 0.0285(15) Uani 1 2 d S TU P
N2 N 0.0266(4) 0.9055(2) 0.8258(3) 0.0292(10) Uani 1 1 d . U .
C3 C 0.0163(5) 0.9694(3) 0.7978(4) 0.0374(13) Uani 1 1 d . U .
H3 H 0.0296 1.0063 0.8381 0.045 Uiso 1 1 calc R U .
C11 C 0.0478(5) 0.8842(3) 0.9238(4) 0.0326(12) Uani 1 1 d . U .
C12 C -0.0558(5) 0.8757(3) 0.9674(4) 0.0425(14) Uani 1 1 d . U .
C13 C -0.0351(6) 0.8573(3) 1.0634(4) 0.0575(18) Uani 1 1 d . U .
H13 H -0.1039 0.8510 1.0956 0.069 Uiso 1 1 calc R U .
C14 C 0.0847(7) 0.8485(3) 1.1113(4) 0.0610(19) Uani 1 1 d . U .
H14 H 0.0979 0.8366 1.1767 0.073 Uiso 1 1 calc R U .
C15 C 0.1852(6) 0.8567(3) 1.0656(4) 0.0526(16) Uani 1 1 d . U .
H15 H 0.2669 0.8499 1.1001 0.063 Uiso 1 1 calc R U .
C16 C 0.1708(5) 0.8747(3) 0.9700(4) 0.0376(13) Uani 1 1 d . U .
C17 C -0.1881(5) 0.8852(3) 0.9153(4) 0.0485(16) Uani 1 1 d . U .
H17 H -0.1831 0.8933 0.8467 0.058 Uiso 1 1 calc R U .
C19 C 0.2809(5) 0.8813(3) 0.9187(5) 0.0504(16) Uani 1 1 d . U .
H19 H 0.2551 0.9100 0.8622 0.061 Uiso 1 1 calc R U .
C171 C -0.2451(7) 0.9451(4) 0.9526(6) 0.078(2) Uani 1 1 d . U .
H17A H -0.1899 0.9822 0.9493 0.118 Uiso 1 1 calc R U .
H17B H -0.2555 0.9380 1.0190 0.118 Uiso 1 1 calc R U .
H17C H -0.3267 0.9537 0.9136 0.118 Uiso 1 1 calc R U .
C172 C -0.2691(6) 0.8269(4) 0.9188(6) 0.078(2) Uani 1 1 d . U .
H17D H -0.3530 0.8358 0.8838 0.117 Uiso 1 1 calc R U .
H17E H -0.2741 0.8167 0.9854 0.117 Uiso 1 1 calc R U .
H17F H -0.2331 0.7900 0.8896 0.117 Uiso 1 1 calc R U .
C191 C 0.3966(6) 0.9108(3) 0.9782(5) 0.072(2) Uani 1 1 d . U .
H19A H 0.4636 0.9132 0.9399 0.107 Uiso 1 1 calc R U .
H19B H 0.4237 0.8837 1.0345 0.107 Uiso 1 1 calc R U .
H19C H 0.3772 0.9544 0.9985 0.107 Uiso 1 1 calc R U .
C192 C 0.3171(6) 0.8163(4) 0.8820(6) 0.082(3) Uani 1 1 d . U .
H19D H 0.3886 0.8218 0.8489 0.123 Uiso 1 1 calc R U .
H19E H 0.2464 0.7985 0.8377 0.123 Uiso 1 1 calc R U .
H19F H 0.3396 0.7865 0.9358 0.123 Uiso 1 1 calc R U .
C31 C 0.0000 0.6694(4) 0.7500 0.0403(18) Uani 1 2 d S TU P
C32 C -0.0930(5) 0.6327(3) 0.7784(4) 0.0415(14) Uani 1 1 d . U .
C33 C -0.0952(6) 0.5657(3) 0.7780(4) 0.0525(16) Uani 1 1 d . U .
C34 C 0.0000 0.5330(4) 0.7500 0.054(2) Uani 1 2 d S TU P
F2 F -0.1903(3) 0.66255(18) 0.8083(3) 0.0590(10) Uani 1 1 d . U .
F3 F -0.1928(4) 0.5335(2) 0.8043(3) 0.0854(14) Uani 1 1 d . U .
F4 F 0.0000 0.4676(3) 0.7500 0.089(2) Uani 1 2 d S TU P

loop_
_atom_site_aniso_label
_atom_site_aniso_U_11
_atom_site_aniso_U_22
_atom_site_aniso_U_33
_atom_site_aniso_U_23
_atom_site_aniso_U_13
_atom_site_aniso_U_12
Au1 0.03382(17) 0.03120(17) 0.02849(15) 0.000 0.00157(12) 0.000
C1 0.022(4) 0.035(4) 0.029(4) 0.000 0.005(3) 0.000
N2 0.029(2) 0.029(2) 0.028(2) -0.0028(18) -0.0004(18) 0.0006(19)
C3 0.041(3) 0.026(3) 0.043(3) 0.000(2) 0.001(3) 0.001(3)
C11 0.038(3) 0.030(3) 0.029(3) -0.001(2) 0.003(2) 0.001(2)
C12 0.040(3) 0.049(4) 0.039(3) -0.002(3) 0.009(3) 0.006(3)
C13 0.059(4) 0.073(5) 0.043(3) 0.003(3) 0.016(3) 0.007(4)
C14 0.075(5) 0.077(5) 0.030(3) 0.007(3) 0.006(3) 0.007(4)
C15 0.052(4) 0.058(4) 0.041(3) 0.006(3) -0.011(3) 0.009(3)
C16 0.036(3) 0.040(3) 0.033(3) -0.005(3) -0.005(2) 0.001(3)
C17 0.036(3) 0.067(4) 0.045(3) -0.002(3) 0.012(3) 0.004(3)
C19 0.032(3) 0.062(4) 0.054(4) 0.005(3) -0.003(3) 0.001(3)
C171 0.055(4) 0.075(5) 0.102(6) -0.012(5) 0.005(4) 0.019(4)
C172 0.057(4) 0.083(5) 0.092(6) -0.012(5) 0.008(4) -0.012(4)
C191 0.039(4) 0.072(5) 0.100(6) -0.019(4) -0.001(4) 0.001(3)
C192 0.042(4) 0.099(6) 0.104(6) -0.048(5) 0.014(4) -0.004(4)
C31 0.036(4) 0.055(4) 0.025(4) 0.000 -0.009(3) 0.000
C32 0.047(4) 0.045(3) 0.031(3) -0.004(3) 0.002(3) 0.001(3)
C33 0.068(4) 0.049(4) 0.038(3) 0.004(3) 0.000(3) -0.014(3)
C34 0.096(7) 0.027(4) 0.036(5) 0.000 -0.001(5) 0.000
F2 0.051(2) 0.064(3) 0.065(2) 0.003(2) 0.0175(19) -0.0058(19)
F3 0.106(3) 0.066(3) 0.087(3) 0.013(2) 0.023(3) -0.040(3)
F4 0.157(6) 0.030(3) 0.073(4) 0.000 0.002(4) 0.000

loop_
_atom_type_symbol
_atom_type_description
_atom_type_scat_dispersion_real
_atom_type_scat_dispersion_imag
_atom_type_scat_source
C C 0.0033 0.0016 'International Tables Vol C Tables 4.2.6.8 and 6.1.1.4'
H H 0.0000 0.0000 'International Tables Vol C Tables 4.2.6.8 and 6.1.1.4'
N N 0.0061 0.0033 'International Tables Vol C Tables 4.2.6.8 and 6.1.1.4'
F F 0.0171 0.0103 'International Tables Vol C Tables 4.2.6.8 and 6.1.1.4'
Au Au -2.0133 8.8022 'International Tables Vol C Tables 4.2.6.8 and 6.1.1.4'

loop_
_geom_angle_atom_site_label_1
_geom_angle_atom_site_label_2
_geom_angle_atom_site_label_3
_geom_angle
_geom_angle_site_symmetry_1
_geom_angle_site_symmetry_3
C1 Au1 C31 180.0 . .
N2 C1 N2 104.0(6) 2_556 .
N2 C1 Au1 128.0(3) 2_556 .
N2 C1 Au1 128.0(3) . .
C1 N2 C3 111.3(4) . .
C1 N2 C11 124.0(4) . .
C3 N2 C11 124.3(4) . .
C3 C3 N2 106.6(3) 2_556 .
C3 C3 H3 126.7 2_556 .
N2 C3 H3 126.7 . .
C12 C11 C16 123.8(5) . .
C12 C11 N2 117.5(5) . .
C16 C11 N2 118.7(5) . .
C11 C12 C13 117.5(5) . .
C11 C12 C17 122.7(5) . .
C13 C12 C17 119.8(6) . .
C14 C13 C12 120.2(6) . .
C14 C13 H13 119.9 . .
C12 C13 H13 119.9 . .
C15 C14 C13 120.7(6) . .
C15 C14 H14 119.6 . .
C13 C14 H14 119.6 . .
C14 C15 C16 121.8(6) . .
C14 C15 H15 119.1 . .
C16 C15 H15 119.1 . .
C15 C16 C11 115.9(6) . .
C15 C16 C19 121.9(5) . .
C11 C16 C19 122.2(5) . .
C172 C17 C12 113.2(6) . .
C172 C17 C171 111.6(6) . .
C12 C17 C171 110.1(5) . .
C172 C17 H17 107.2 . .
C12 C17 H17 107.2 . .
C171 C17 H17 107.2 . .
C16 C19 C192 111.0(5) . .
C16 C19 C191 114.6(5) . .
C192 C19 C191 107.9(5) . .
C16 C19 H19 107.7 . .
C192 C19 H19 107.7 . .
C191 C19 H19 107.7 . .
C17 C171 H17A 109.5 . .
C17 C171 H17B 109.5 . .
H17A C171 H17B 109.5 . .
C17 C171 H17C 109.5 . .
H17A C171 H17C 109.5 . .
H17B C171 H17C 109.5 . .
C17 C172 H17D 109.5 . .
C17 C172 H17E 109.5 . .
H17D C172 H17E 109.5 . .
C17 C172 H17F 109.5 . .
H17D C172 H17F 109.5 . .
H17E C172 H17F 109.5 . .
C19 C191 H19A 109.5 . .
C19 C191 H19B 109.5 . .
H19A C191 H19B 109.5 . .
C19 C191 H19C 109.5 . .
H19A C191 H19C 109.5 . .
H19B C191 H19C 109.5 . .
C19 C192 H19D 109.5 . .
C19 C192 H19E 109.5 . .
H19D C192 H19E 109.5 . .
C19 C192 H19F 109.5 . .
H19D C192 H19F 109.5 . .
H19E C192 H19F 109.5 . .
C32 C31 C32 113.1(8) 2_556 .
C32 C31 Au1 123.4(4) 2_556 .
C32 C31 Au1 123.4(4) . .
F2 C32 C31 119.4(6) . .
F2 C32 C33 116.4(6) . .
C31 C32 C33 124.2(6) . .
C34 C33 F3 120.6(6) . .
C34 C33 C32 119.2(7) . .
F3 C33 C32 120.1(6) . .
C33 C34 C33 119.9(9) . 2_556
C33 C34 F4 120.0(4) . .
C33 C34 F4 120.0(4) 2_556 .

loop_
_geom_bond_atom_site_label_1
_geom_bond_atom_site_label_2
_geom_bond_distance
_geom_bond_site_symmetry_2
Au1 C1 2.017(7) .
Au1 C31 2.030(9) .
C1 N2 1.354(6) 2_556
C1 N2 1.355(6) .
N2 C3 1.379(6) .
N2 C11 1.443(6) .
C3 C3 1.345(10) 2_556
C3 H3 0.9500 .
C11 C12 1.383(7) .
C11 C16 1.400(7) .
C12 C13 1.397(8) .
C12 C17 1.516(8) .
C13 C14 1.376(9) .
C13 H13 0.9500 .
C14 C15 1.371(9) .
C14 H14 0.9500 .
C15 C16 1.393(8) .
C15 H15 0.9500 .
C16 C19 1.508(8) .
C17 C172 1.498(9) .
C17 C171 1.519(8) .
C17 H17 1.0000 .
C19 C192 1.517(9) .
C19 C191 1.520(8) .
C19 H19 1.0000 .
C171 H17A 0.9800 .
C171 H17B 0.9800 .
C171 H17C 0.9800 .
C172 H17D 0.9800 .
C172 H17E 0.9800 .
C172 H17F 0.9800 .
C191 H19A 0.9800 .
C191 H19B 0.9800 .
C191 H19C 0.9800 .
C192 H19D 0.9800 .
C192 H19E 0.9800 .
C192 H19F 0.9800 .
C31 C32 1.378(7) 2_556
C31 C32 1.378(7) .
C32 F2 1.353(6) .
C32 C33 1.385(8) .
C33 C34 1.350(8) .
C33 F3 1.356(7) .
C34 C33 1.350(8) 2_556
C34 F4 1.351(9) .

loop_
_geom_torsion_atom_site_label_1
_geom_torsion_atom_site_label_2
_geom_torsion_atom_site_label_3
_geom_torsion_atom_site_label_4
_geom_torsion
_geom_torsion_site_symmetry_1
_geom_torsion_site_symmetry_4
N2 C1 N2 C3 0.2(3) 2_556 .
Au1 C1 N2 C3 -179.8(3) . .
N2 C1 N2 C11 173.2(5) 2_556 .
Au1 C1 N2 C11 -6.8(5) . .
C1 N2 C3 C3 -0.6(7) . 2_556
C11 N2 C3 C3 -173.5(6) . 2_556
C1 N2 C11 C12 -85.3(6) . .
C3 N2 C11 C12 86.8(7) . .
C1 N2 C11 C16 96.1(6) . .
C3 N2 C11 C16 -91.9(6) . .
C16 C11 C12 C13 0.8(9) . .
N2 C11 C12 C13 -177.7(5) . .
C16 C11 C12 C17 -178.9(6) . .
N2 C11 C12 C17 2.5(8) . .
C11 C12 C13 C14 0.2(10) . .
C17 C12 C13 C14 179.9(6) . .
C12 C13 C14 C15 -0.8(11) . .
C13 C14 C15 C16 0.5(11) . .
C14 C15 C16 C11 0.4(9) . .
C14 C15 C16 C19 -177.7(6) . .
C12 C11 C16 C15 -1.1(9) . .
N2 C11 C16 C15 177.5(5) . .
C12 C11 C16 C19 177.0(6) . .
N2 C11 C16 C19 -4.4(8) . .
C11 C12 C17 C172 123.8(7) . .
C13 C12 C17 C172 -55.9(8) . .
C11 C12 C17 C171 -110.5(7) . .
C13 C12 C17 C171 69.8(8) . .
C15 C16 C19 C192 84.0(7) . .
C11 C16 C19 C192 -94.0(7) . .
C15 C16 C19 C191 -38.6(8) . .
C11 C16 C19 C191 143.4(6) . .
C32 C31 C32 F2 179.9(6) 2_556 .
Au1 C31 C32 F2 -0.1(6) . .
C32 C31 C32 C33 -0.7(4) 2_556 .
Au1 C31 C32 C33 179.3(4) . .
F2 C32 C33 C34 -179.2(4) . .
C31 C32 C33 C34 1.3(8) . .
F2 C32 C33 F3 1.7(8) . .
C31 C32 C33 F3 -177.8(4) . .
F3 C33 C34 C33 178.5(6) . 2_556
C32 C33 C34 C33 -0.6(4) . 2_556
F3 C33 C34 F4 -1.5(6) . .
C32 C33 C34 F4 179.4(4) . .
